data_4022724
loop_
_publ_author_name
'Akio Kamimura'
'Hidenori Okawa'
'Yuki Morisaki'
'Shingo Ishikawa'
'Hidemitsu Uno'

_publ_contact_author_email uno@dpc.ehime-u.ac.jp
_publ_contact_author_fax +81-89-927-9670
_publ_contact_author_name 'Prof Hidemitsu Uno'
_publ_contact_author_phone +81-89-927-9660
_publ_section_title
;
 Asymmetric Thio-Michael/Nucleophilic Addition Domino Reaction
 with Chiral N-Sulfinimines
;
_journal_name_full 'Journal of Organic Chemistry'
_journal_page_first 3569
_journal_page_last 3572
_journal_paper_doi 10.1021/jo062251h
_journal_volume 72
_journal_year 2007
_chemical_absolute_configuration rmad
_chemical_formula_moiety 'C24 H33 N O3 S2 '
_chemical_formula_sum 'C24 H33 N O3 S2'
_chemical_formula_weight 447.65
_space_group_IT_number 4
_symmetry_cell_setting monoclinic
_symmetry_Int_Tables_number 4
_symmetry_space_group_name_Hall 'P 2yb'
_symmetry_space_group_name_H-M 'P 1 21 1'
_atom_sites_solution_hydrogens geom
_atom_sites_solution_primary direct
_atom_sites_solution_secondary difmap
_audit_creation_date 2007-03-07
_audit_creation_method 'by CrystalStructure 3.8'
_cell_angle_alpha 90.00
_cell_angle_beta 92.408(14)
_cell_angle_gamma 90.00
_cell_formula_units_Z 2
_cell_length_a 10.090(6)
_cell_length_b 8.726(5)
_cell_length_c 14.035(9)
_cell_measurement_reflns_used 5466
_cell_measurement_temperature 173(2)
_cell_measurement_theta_max 27.5
_cell_measurement_theta_min 3.1
_cell_volume 1234.6(13)
_computing_cell_refinement CrystalClear
_computing_data_collection CrystalClear
_computing_data_reduction CrystalStructure
_computing_publication_material 'CrystalStructure 3.8.1'
_computing_structure_refinement SHELXL97
_computing_structure_solution SIR97
_diffrn_ambient_temperature 173(2)
_diffrn_detector_area_resol_mean 14.6199
_diffrn_measured_fraction_theta_full 0.986
_diffrn_measured_fraction_theta_max 0.986
_diffrn_measurement_device_type 'Rigaku Mercury-8 (2x2 bin mode)'
_diffrn_measurement_method \w
_diffrn_radiation_monochromator graphite
_diffrn_radiation_source 'fine-focus sealed tube'
_diffrn_radiation_type MoK\a
_diffrn_radiation_wavelength 0.71070
_diffrn_reflns_av_R_equivalents 0.0957
_diffrn_reflns_av_sigmaI/netI 0.0730
_diffrn_reflns_limit_h_max 13
_diffrn_reflns_limit_h_min -13
_diffrn_reflns_limit_k_max 11
_diffrn_reflns_limit_k_min -11
_diffrn_reflns_limit_l_max 18
_diffrn_reflns_limit_l_min -18
_diffrn_reflns_number 24229
_diffrn_reflns_theta_full 27.48
_diffrn_reflns_theta_max 27.48
_diffrn_reflns_theta_min 3.09
_exptl_absorpt_coefficient_mu 0.239
_exptl_absorpt_correction_type none
_exptl_crystal_colour colorless
_exptl_crystal_density_diffrn 1.204
_exptl_crystal_density_method 'not measured'
_exptl_crystal_description block
_exptl_crystal_F_000 480
_exptl_crystal_size_max 0.55
_exptl_crystal_size_mid 0.30
_exptl_crystal_size_min 0.25
_refine_diff_density_max 0.718
_refine_diff_density_min -0.388
_refine_diff_density_rms 0.067
_refine_ls_abs_structure_details 'Flack H D (1983), Acta Cryst. A39, 876-881'
_refine_ls_abs_structure_Flack -0.13(9)
_refine_ls_extinction_coef 0.059(6)
_refine_ls_extinction_expression Fc^*^=kFc[1+0.001xFc^2^\l^3^/sin(2\q)]^-1/4^
_refine_ls_extinction_method SHELXL
_refine_ls_goodness_of_fit_ref 1.004
_refine_ls_hydrogen_treatment constr
_refine_ls_matrix_type full
_refine_ls_number_parameters 273
_refine_ls_number_reflns 5525
_refine_ls_number_restraints 75
_refine_ls_restrained_S_all 1.000
_refine_ls_R_factor_all 0.0815
_refine_ls_R_factor_gt 0.0674
_refine_ls_shift/su_max 0.000
_refine_ls_shift/su_mean 0.000
_refine_ls_structure_factor_coef Fsqd
_refine_ls_weighting_details 'calc w=1/[\s^2^(Fo^2^)+(0.0932P)^2^+0.0000P] where P=(Fo^2^+2Fc^2^)/3'
_refine_ls_weighting_scheme calc
_refine_ls_wR_factor_gt 0.1617
_refine_ls_wR_factor_ref 0.1791
_reflns_number_gt 3897
_reflns_number_total 5525
_reflns_threshold_expression >2sigma(I)
_cod_data_source_file jo062251hsi20070307_093920.cif
_cod_data_source_block '__AKiPr'
_cod_original_sg_symbol_H-M 'P 21'
_cod_original_formula_sum 'C24 H33 N O3 S2 '
_cod_database_code 4022724

loop_
_symmetry_equiv_pos_as_xyz
'x, y, z'
'-x, y+1/2, -z'

loop_
_atom_site_label
_atom_site_type_symbol
_atom_site_fract_x
_atom_site_fract_y
_atom_site_fract_z
_atom_site_U_iso_or_equiv
_atom_site_adp_type
_atom_site_occupancy
_atom_site_symmetry_multiplicity
_atom_site_calc_flag
_atom_site_refinement_flags
S1 S 0.56216(8) 0.10315(9) 0.44043(6) 0.0492(2) Uani 1 1 d U
S2 S 0.59816(10) 0.28627(11) 0.79827(6) 0.0598(3) Uani 1 1 d U
O1 O 0.8988(2) 0.4010(3) 0.74634(18) 0.0571(6) Uani 1 1 d U
O2 O 0.9147(2) 0.1529(3) 0.70477(18) 0.0579(6) Uani 1 1 d U
O3 O 0.4647(2) 0.0558(3) 0.51191(17) 0.0570(6) Uani 1 1 d U
N1 N 0.6431(2) 0.2561(3) 0.47281(18) 0.0422(5) Uani 1 1 d U
H1 H 0.6148 0.3467 0.4534 0.051 Uiso 1 1 calc R
C1 C 0.8621(3) 0.2761(4) 0.6993(2) 0.0511(7) Uani 1 1 d U
C2 C 0.7395(3) 0.3065(4) 0.6354(2) 0.0471(6) Uani 1 1 d U
H2 H 0.7232 0.4194 0.6315 0.056 Uiso 1 1 calc R
C3 C 0.7638(3) 0.2438(4) 0.5345(2) 0.0470(6) Uani 1 1 d U
H3 H 0.7838 0.1321 0.5418 0.056 Uiso 1 1 calc R
C4 C 0.8812(3) 0.3160(5) 0.4870(3) 0.0540(7) Uani 1 1 d U
H4 H 0.9605 0.3064 0.5318 0.065 Uiso 1 1 calc R
C5 C 0.8600(4) 0.4848(5) 0.4661(3) 0.0653(9) Uani 1 1 d U
H5A H 0.7811 0.4976 0.4237 0.098 Uiso 1 1 calc R
H5B H 0.9377 0.5260 0.4351 0.098 Uiso 1 1 calc R
H5C H 0.8476 0.5399 0.5259 0.098 Uiso 1 1 calc R
C6 C 0.6201(3) 0.2284(4) 0.6764(2) 0.0508(7) Uani 1 1 d U
H6A H 0.6321 0.1159 0.6739 0.061 Uiso 1 1 calc R
H6B H 0.5395 0.2547 0.6372 0.061 Uiso 1 1 calc R
C7 C 0.9093(4) 0.2270(6) 0.3974(3) 0.0665(9) Uani 1 1 d U
H7A H 0.8322 0.2328 0.3527 0.100 Uiso 1 1 calc R
H7B H 0.9271 0.1196 0.4139 0.100 Uiso 1 1 calc R
H7C H 0.9869 0.2709 0.3677 0.100 Uiso 1 1 calc R
C8 C 0.4726(4) 0.1610(4) 0.8313(2) 0.0554(7) Uani 1 1 d U
C9 C 0.3846(4) 0.0860(5) 0.7687(3) 0.0641(8) Uani 1 1 d U
H9 H 0.3916 0.0970 0.7018 0.077 Uiso 1 1 calc R
C10 C 0.2866(5) -0.0049(6) 0.8052(3) 0.0734(10) Uani 1 1 d U
H10 H 0.2248 -0.0548 0.7627 0.088 Uiso 1 1 calc R
C11 C 0.2773(5) -0.0241(6) 0.8998(3) 0.0847(12) Uani 1 1 d U
H11 H 0.2087 -0.0869 0.9228 0.102 Uiso 1 1 calc R
C12 C 0.3642(6) 0.0449(6) 0.9634(3) 0.0857(13) Uani 1 1 d U
H12 H 0.3568 0.0298 1.0300 0.103 Uiso 1 1 calc R
C13 C 0.4631(4) 0.1367(5) 0.9296(3) 0.0691(9) Uani 1 1 d U
H13 H 0.5251 0.1839 0.9731 0.083 Uiso 1 1 calc R
C14 C 0.4645(3) 0.1901(4) 0.3483(2) 0.0468(6) Uani 1 1 d U
C15 C 0.3436(3) 0.2549(4) 0.3668(3) 0.0546(7) Uani 1 1 d U
H15 H 0.3116 0.2528 0.4295 0.066 Uiso 1 1 calc R
C16 C 0.2697(4) 0.3226(5) 0.2937(3) 0.0595(8) Uani 1 1 d U
H16 H 0.1871 0.3685 0.3070 0.071 Uiso 1 1 calc R
C17 C 0.3124(4) 0.3254(5) 0.2020(3) 0.0605(7) Uani 1 1 d U
C18 C 0.4331(4) 0.2609(5) 0.1859(3) 0.0677(9) Uani 1 1 d U
H18 H 0.4654 0.2638 0.1233 0.081 Uiso 1 1 calc R
C19 C 0.5083(4) 0.1929(5) 0.2564(3) 0.0605(8) Uani 1 1 d U
H19 H 0.5908 0.1474 0.2426 0.073 Uiso 1 1 calc R
C20 C 0.2311(5) 0.4021(5) 0.1226(3) 0.0774(11) Uani 1 1 d U
H20A H 0.2697 0.5023 0.1087 0.116 Uiso 1 1 calc R
H20B H 0.1398 0.4159 0.1423 0.116 Uiso 1 1 calc R
H20C H 0.2310 0.3379 0.0653 0.116 Uiso 1 1 calc R
C21 C 1.0073(4) 0.3980(5) 0.8196(3) 0.0649(8) Uani 1 1 d U
C22 C 0.9811(5) 0.2821(6) 0.8944(3) 0.0806(11) Uani 1 1 d U
H22A H 0.8901 0.2940 0.9151 0.121 Uiso 1 1 calc R
H22B H 1.0435 0.2971 0.9490 0.121 Uiso 1 1 calc R
H22C H 0.9924 0.1789 0.8684 0.121 Uiso 1 1 calc R
C23 C 0.9996(5) 0.5576(6) 0.8611(4) 0.0913(14) Uani 1 1 d U
H23A H 1.0350 0.6316 0.8162 0.137 Uiso 1 1 calc R
H23B H 1.0519 0.5619 0.9214 0.137 Uiso 1 1 calc R
H23C H 0.9069 0.5827 0.8724 0.137 Uiso 1 1 calc R
C24 C 1.1362(4) 0.3715(6) 0.7697(4) 0.0785(11) Uani 1 1 d U
H24A H 1.1310 0.2743 0.7347 0.118 Uiso 1 1 calc R
H24B H 1.2101 0.3675 0.8172 0.118 Uiso 1 1 calc R
H24C H 1.1506 0.4555 0.7250 0.118 Uiso 1 1 calc R

loop_
_atom_site_aniso_label
_atom_site_aniso_U_11
_atom_site_aniso_U_22
_atom_site_aniso_U_33
_atom_site_aniso_U_23
_atom_site_aniso_U_13
_atom_site_aniso_U_12
S1 0.0501(4) 0.0380(4) 0.0592(5) -0.0009(3) -0.0027(3) -0.0005(3)
S2 0.0699(6) 0.0587(6) 0.0511(5) -0.0042(4) 0.0062(4) 0.0019(4)
O1 0.0558(11) 0.0527(11) 0.0615(14) -0.0076(10) -0.0147(10) 0.0046(11)
O2 0.0587(13) 0.0511(11) 0.0626(15) -0.0023(10) -0.0132(11) 0.0111(10)
O3 0.0615(13) 0.0476(14) 0.0617(12) 0.0097(10) 0.0001(9) -0.0106(10)
N1 0.0399(9) 0.0384(12) 0.0478(11) 0.0001(10) -0.0019(8) 0.0023(8)
C1 0.0519(12) 0.0488(13) 0.0516(14) -0.0053(13) -0.0088(11) 0.0069(12)
C2 0.0461(13) 0.0456(17) 0.0490(10) -0.0032(11) -0.0045(6) 0.0046(10)
C3 0.0421(11) 0.0515(16) 0.0470(10) 0.0003(11) -0.0033(7) 0.0027(10)
C4 0.0399(11) 0.0645(16) 0.0573(16) -0.0036(13) -0.0015(11) -0.0020(14)
C5 0.051(2) 0.0638(15) 0.081(3) 0.0047(16) 0.0041(18) -0.0135(16)
C6 0.0505(12) 0.0521(19) 0.0499(11) -0.0023(13) 0.0023(10) 0.0048(14)
C7 0.0532(19) 0.087(2) 0.0593(18) -0.0093(18) 0.0080(13) 0.001(2)
C8 0.0632(17) 0.0551(19) 0.0480(12) 0.0029(12) 0.0045(10) 0.0089(11)
C9 0.069(2) 0.064(2) 0.0593(15) 0.0020(16) -0.0002(13) 0.0011(14)
C10 0.078(2) 0.069(3) 0.0727(16) -0.0005(19) 0.0044(18) -0.0067(16)
C11 0.098(3) 0.081(3) 0.0770(18) 0.002(2) 0.022(2) -0.011(2)
C12 0.117(3) 0.087(3) 0.0557(16) 0.0013(19) 0.0242(17) -0.014(2)
C13 0.084(2) 0.075(3) 0.0493(12) 0.0000(15) 0.0125(14) 0.0042(17)
C14 0.0455(12) 0.0405(16) 0.0539(10) -0.0002(10) -0.0025(8) -0.0079(10)
C15 0.0454(13) 0.054(2) 0.0641(14) 0.0097(15) 0.0008(11) -0.0027(12)
C16 0.0499(16) 0.054(2) 0.0732(15) 0.0074(16) -0.0074(12) -0.0031(14)
C17 0.0654(16) 0.052(2) 0.0619(13) -0.0002(14) -0.0188(12) -0.0164(14)
C18 0.084(2) 0.068(3) 0.0508(13) -0.0017(16) -0.0018(13) -0.0015(18)
C19 0.0684(18) 0.061(2) 0.0524(10) -0.0089(14) 0.0006(11) 0.0018(16)
C20 0.092(3) 0.059(2) 0.0781(19) 0.0088(19) -0.035(2) -0.0188(19)
C21 0.0634(17) 0.0618(18) 0.067(2) -0.0047(12) -0.0220(11) -0.0009(16)
C22 0.092(3) 0.088(2) 0.059(2) 0.0034(17) -0.0249(17) -0.014(3)
C23 0.098(3) 0.0721(19) 0.101(3) -0.0259(19) -0.040(2) -0.001(2)
C24 0.0552(13) 0.082(3) 0.096(3) 0.009(2) -0.0181(15) -0.0003(19)

loop_
_atom_type_symbol
_atom_type_description
_atom_type_scat_dispersion_real
_atom_type_scat_dispersion_imag
_atom_type_scat_source
C C 0.0033 0.0016 'International Tables Vol C Tables 4.2.6.8 and 6.1.1.4'
H H 0.0000 0.0000 'International Tables Vol C Tables 4.2.6.8 and 6.1.1.4'
N N 0.0061 0.0033 'International Tables Vol C Tables 4.2.6.8 and 6.1.1.4'
O O 0.0106 0.0060 'International Tables Vol C Tables 4.2.6.8 and 6.1.1.4'
S S 0.1246 0.1234 'International Tables Vol C Tables 4.2.6.8 and 6.1.1.4'

loop_
_geom_angle_atom_site_label_1
_geom_angle_atom_site_label_2
_geom_angle_atom_site_label_3
_geom_angle
O3 S1 N1 112.24(14)
O3 S1 C14 104.39(16)
N1 S1 C14 96.35(14)
C8 S2 C6 101.27(17)
C1 O1 C21 121.3(3)
C3 N1 S1 120.1(2)
C3 N1 H1 120.0
S1 N1 H1 120.0
O2 C1 O1 126.5(3)
O2 C1 C2 122.7(3)
O1 C1 C2 110.8(3)
C6 C2 C1 109.7(3)
C6 C2 C3 110.3(3)
C1 C2 C3 108.8(3)
C6 C2 H2 109.3
C1 C2 H2 109.3
C3 C2 H2 109.3
N1 C3 C4 110.6(3)
N1 C3 C2 110.8(3)
C4 C3 C2 114.3(3)
N1 C3 H3 106.9
C4 C3 H3 106.9
C2 C3 H3 106.9
C7 C4 C5 111.6(4)
C7 C4 C3 109.2(3)
C5 C4 C3 112.4(3)
C7 C4 H4 107.8
C5 C4 H4 107.8
C3 C4 H4 107.8
C4 C5 H5A 109.5
C4 C5 H5B 109.5
H5A C5 H5B 109.5
C4 C5 H5C 109.5
H5A C5 H5C 109.5
H5B C5 H5C 109.5
C2 C6 S2 111.4(2)
C2 C6 H6A 109.3
S2 C6 H6A 109.3
C2 C6 H6B 109.3
S2 C6 H6B 109.3
H6A C6 H6B 108.0
C4 C7 H7A 109.5
C4 C7 H7B 109.5
H7A C7 H7B 109.5
C4 C7 H7C 109.5
H7A C7 H7C 109.5
H7B C7 H7C 109.5
C9 C8 C13 118.9(4)
C9 C8 S2 125.3(3)
C13 C8 S2 115.8(3)
C10 C9 C8 119.0(4)
C10 C9 H9 120.5
C8 C9 H9 120.5
C11 C10 C9 121.1(5)
C11 C10 H10 119.4
C9 C10 H10 119.4
C10 C11 C12 121.4(5)
C10 C11 H11 119.3
C12 C11 H11 119.3
C11 C12 C13 119.0(4)
C11 C12 H12 120.5
C13 C12 H12 120.5
C12 C13 C8 120.4(4)
C12 C13 H13 119.8
C8 C13 H13 119.8
C15 C14 C19 119.2(3)
C15 C14 S1 120.7(3)
C19 C14 S1 120.1(3)
C16 C15 C14 119.5(4)
C16 C15 H15 120.3
C14 C15 H15 120.3
C17 C16 C15 121.6(4)
C17 C16 H16 119.2
C15 C16 H16 119.2
C18 C17 C16 117.6(4)
C18 C17 C20 121.3(4)
C16 C17 C20 121.1(4)
C19 C18 C17 122.2(4)
C19 C18 H18 118.9
C17 C18 H18 118.9
C18 C19 C14 119.9(4)
C18 C19 H19 120.1
C14 C19 H19 120.1
C17 C20 H20A 109.5
C17 C20 H20B 109.5
H20A C20 H20B 109.5
C17 C20 H20C 109.5
H20A C20 H20C 109.5
H20B C20 H20C 109.5
O1 C21 C22 110.8(3)
O1 C21 C23 101.7(3)
C22 C21 C23 109.9(4)
O1 C21 C24 107.9(3)
C22 C21 C24 113.7(4)
C23 C21 C24 112.1(4)
C21 C22 H22A 109.5
C21 C22 H22B 109.5
H22A C22 H22B 109.5
C21 C22 H22C 109.5
H22A C22 H22C 109.5
H22B C22 H22C 109.5
C21 C23 H23A 109.5
C21 C23 H23B 109.5
H23A C23 H23B 109.5
C21 C23 H23C 109.5
H23A C23 H23C 109.5
H23B C23 H23C 109.5
C21 C24 H24A 109.5
C21 C24 H24B 109.5
H24A C24 H24B 109.5
C21 C24 H24C 109.5
H24A C24 H24C 109.5
H24B C24 H24C 109.5

loop_
_geom_bond_atom_site_label_1
_geom_bond_atom_site_label_2
_geom_bond_distance
S1 O3 1.492(3)
S1 N1 1.620(3)
S1 C14 1.764(3)
S2 C8 1.751(4)
S2 C6 1.806(4)
O1 C1 1.319(4)
O1 C21 1.470(4)
O2 C1 1.200(4)
N1 C3 1.468(4)
N1 H1 0.8800
C1 C2 1.521(4)
C2 C6 1.518(5)
C2 C3 1.546(5)
C2 H2 1.0000
C3 C4 1.522(5)
C3 H3 1.0000
C4 C7 1.514(5)
C4 C5 1.515(6)
C4 H4 1.0000
C5 H5A 0.9800
C5 H5B 0.9800
C5 H5C 0.9800
C6 H6A 0.9900
C6 H6B 0.9900
C7 H7A 0.9800
C7 H7B 0.9800
C7 H7C 0.9800
C8 C9 1.386(5)
C8 C13 1.402(5)
C9 C10 1.383(6)
C9 H9 0.9500
C10 C11 1.345(6)
C10 H10 0.9500
C11 C12 1.365(7)
C11 H11 0.9500
C12 C13 1.379(7)
C12 H12 0.9500
C13 H13 0.9500
C14 C15 1.379(5)
C14 C19 1.381(5)
C15 C16 1.376(5)
C15 H15 0.9500
C16 C17 1.375(6)
C16 H16 0.9500
C17 C18 1.370(6)
C17 C20 1.512(6)
C18 C19 1.358(6)
C18 H18 0.9500
C19 H19 0.9500
C20 H20A 0.9800
C20 H20B 0.9800
C20 H20C 0.9800
C21 C22 1.490(6)
C21 C23 1.513(7)
C21 C24 1.520(6)
C22 H22A 0.9800
C22 H22B 0.9800
C22 H22C 0.9800
C23 H23A 0.9800
C23 H23B 0.9800
C23 H23C 0.9800
C24 H24A 0.9800
C24 H24B 0.9800
C24 H24C 0.9800

loop_
_geom_hbond_atom_site_label_D
_geom_hbond_atom_site_label_H
_geom_hbond_atom_site_label_A
_geom_hbond_site_symmetry_A
_geom_hbond_distance_DA
_geom_hbond_distance_DH
_geom_hbond_distance_HA
_geom_hbond_angle_DHA
_geom_hbond_publ_flag
N1 H1 O3 2_656 2.844(3) 0.880 2.059 147.9 no

loop_
_geom_torsion_atom_site_label_1
_geom_torsion_atom_site_label_2
_geom_torsion_atom_site_label_3
_geom_torsion_atom_site_label_4
_geom_torsion
O3 S1 N1 C3 86.2(2)
C14 S1 N1 C3 -165.4(2)
C21 O1 C1 O2 -5.1(6)
C21 O1 C1 C2 174.2(3)
O2 C1 C2 C6 71.4(4)
O1 C1 C2 C6 -108.0(3)
O2 C1 C2 C3 -49.3(5)
O1 C1 C2 C3 131.3(3)
S1 N1 C3 C4 122.5(3)
S1 N1 C3 C2 -109.7(3)
C6 C2 C3 N1 53.8(4)
C1 C2 C3 N1 174.2(3)
C6 C2 C3 C4 179.6(3)
C1 C2 C3 C4 -60.0(4)
N1 C3 C4 C7 -63.9(4)
C2 C3 C4 C7 170.2(3)
N1 C3 C4 C5 60.4(4)
C2 C3 C4 C5 -65.5(4)
C1 C2 C6 S2 54.9(3)
C3 C2 C6 S2 174.7(2)
C8 S2 C6 C2 -171.9(2)
C6 S2 C8 C9 -21.6(4)
C6 S2 C8 C13 158.2(3)
C13 C8 C9 C10 2.8(6)
S2 C8 C9 C10 -177.4(3)
C8 C9 C10 C11 -1.4(7)
C9 C10 C11 C12 -0.3(8)
C10 C11 C12 C13 0.4(8)
C11 C12 C13 C8 1.1(8)
C9 C8 C13 C12 -2.7(6)
S2 C8 C13 C12 177.4(4)
O3 S1 C14 C15 25.4(3)
N1 S1 C14 C15 -89.5(3)
O3 S1 C14 C19 -154.1(3)
N1 S1 C14 C19 91.0(3)
C19 C14 C15 C16 -0.8(5)
S1 C14 C15 C16 179.7(3)
C14 C15 C16 C17 1.0(6)
C15 C16 C17 C18 -1.3(6)
C15 C16 C17 C20 -179.2(4)
C16 C17 C18 C19 1.4(6)
C20 C17 C18 C19 179.3(4)
C17 C18 C19 C14 -1.3(7)
C15 C14 C19 C18 0.9(6)
S1 C14 C19 C18 -179.6(3)
C1 O1 C21 C22 -55.9(5)
C1 O1 C21 C23 -172.7(4)
C1 O1 C21 C24 69.2(5)

loop_
_cod_related_entry_id
_cod_related_entry_database
_cod_related_entry_code
1 ChemSpider 21194084
